data_2103782
loop_
_publ_author_name
'Clemente, Dore Augusto'
'Marzotto, Armando'

_publ_section_title
;
 22 Space-group changes
;
_journal_issue 1
_journal_name_full 'Acta Crystallographica Section B'
_journal_page_first 43
_journal_page_last 50
_journal_paper_doi 10.1107/S0108768102022668
_journal_volume 59
_journal_year 2003
_chemical_formula_moiety 'C10 H20 Cl2 Cu N2 O4'
_chemical_formula_sum 'C10 H20 Cl2 Cu N2 O4'
_chemical_formula_weight 366.72
_chemical_name_systematic
;
bis(Chloroacetato)-(N,N,N',N'-tetramethylethylenediamine) copper(ii)
;
_space_group_IT_number 20
_symmetry_space_group_name_Hall 'C 2c 2'
_symmetry_space_group_name_H-M 'C 2 2 21'
_atom_sites_solution_hydrogens geom
_atom_sites_solution_primary direct
_atom_sites_solution_secondary difmap
_cell_angle_alpha 90.00
_cell_angle_beta 90.00
_cell_angle_gamma 90.00
_cell_formula_units_Z 4
_cell_length_a 9.002(3)
_cell_length_b 11.400(5)
_cell_length_c 14.846(7)
_cell_measurement_temperature 293(2)
_cell_volume 1523.5(11)
_computing_structure_refinement 'SHELXL-97 (Sheldrick, 1997)'
_computing_structure_solution 'SHELXS-97 (Sheldrick, 1990)'
_diffrn_ambient_temperature 293(2)
_diffrn_measured_fraction_theta_full 0.338
_diffrn_measured_fraction_theta_max 0.338
_diffrn_radiation_monochromator graphite
_diffrn_radiation_source 'fine-focus sealed tube'
_diffrn_radiation_type MoK\a
_diffrn_radiation_wavelength 0.71070
_diffrn_reflns_av_R_equivalents 0.0060
_diffrn_reflns_av_sigmaI/netI 0.0927
_diffrn_reflns_limit_h_max 16
_diffrn_reflns_limit_h_min -16
_diffrn_reflns_limit_k_max 16
_diffrn_reflns_limit_k_min -16
_diffrn_reflns_limit_l_max 14
_diffrn_reflns_limit_l_min -14
_diffrn_reflns_number 8366
_diffrn_reflns_theta_full 45.64
_diffrn_reflns_theta_max 45.64
_diffrn_reflns_theta_min 2.74
_exptl_absorpt_coefficient_mu 1.794
_exptl_crystal_density_diffrn 1.599
_exptl_crystal_density_method 'not measured'
_exptl_crystal_F_000 756
_refine_diff_density_max 0.104
_refine_diff_density_min -0.155
_refine_ls_abs_structure_details 'Flack H D (1983), Acta Cryst. A39, 876-881'
_refine_ls_abs_structure_Flack -0.003(5)
_refine_ls_extinction_method none
_refine_ls_goodness_of_fit_ref 0.252
_refine_ls_hydrogen_treatment mixed
_refine_ls_matrix_type full
_refine_ls_number_parameters 79
_refine_ls_number_reflns 2103
_refine_ls_number_restraints 0
_refine_ls_restrained_S_all 0.252
_refine_ls_R_factor_all 0.0061
_refine_ls_R_factor_gt 0.0061
_refine_ls_shift/su_max 1.279
_refine_ls_shift/su_mean 0.016
_refine_ls_structure_factor_coef Fsqd
_refine_ls_weighting_details 'calc w=1/[\s^2^(Fo^2^)+(0.1000P)^2^+0.0000P] where P=(Fo^2^+2Fc^2^)/3'
_refine_ls_weighting_scheme calc
_refine_ls_wR_factor_gt 0.0397
_refine_ls_wR_factor_ref 0.0422
_reflns_number_gt 2095
_reflns_number_total 2103
_reflns_threshold_expression >2sigma(I)
_cod_data_source_file an0613.cif
_cod_data_source_block claecu
_cod_database_code 2103782

loop_
_symmetry_equiv_pos_as_xyz
'x, y, z'
'x, -y, -z'
'-x, -y, z+1/2'
'-x, y, -z+1/2'
'x+1/2, y+1/2, z'
'x+1/2, -y+1/2, -z'
'-x+1/2, -y+1/2, z+1/2'
'-x+1/2, y+1/2, -z+1/2'

loop_
_atom_site_label
_atom_site_fract_x
_atom_site_fract_y
_atom_site_fract_z
_atom_site_U_iso_or_equiv
_atom_site_adp_type
_atom_site_calc_flag
_atom_site_refinement_flags
_atom_site_occupancy
_atom_site_type_symbol
Cu1 0.00000 0.103000(12) 0.25000 0.02000(4) Uiso d S 1 Cu
N1 -0.14260(7) -0.02670(6) 0.21200(5) 0.02000(11) Uiso d . 1 N
C1 -0.08360(8) -0.13590(7) 0.25390(7) 0.02000(12) Uiso d . 1 C
H1 -0.1257(15) -0.2107(12) 0.2215(9) 0.020(3) Uiso d . 1 H
H2 -0.1210(14) -0.1400(12) 0.3165(10) 0.020(3) Uiso d . 1 H
C3 -0.15370(7) -0.04170(8) 0.11320(6) 0.02000(13) Uiso d . 1 C
H5 -0.1915(15) 0.0310(11) 0.0870(8) 0.020(3) Uiso d . 1 H
H6 -0.2118(13) -0.1108(11) 0.1010(9) 0.020(3) Uiso d . 1 H
H7 -0.0608(14) -0.0527(11) 0.0830(9) 0.020(3) Uiso d . 1 H
C4 -0.29120(8) 0.00080(7) 0.24880(6) 0.02000(13) Uiso d . 1 C
H8 -0.3248(14) 0.0767(12) 0.2150(8) 0.020(3) Uiso d . 1 H
H9 -0.3630(14) -0.0630(12) 0.2350(9) 0.020(3) Uiso d . 1 H
H10 -0.2898(13) 0.0178(11) 0.3085(9) 0.020(3) Uiso d . 1 H
O1 -0.10440(6) 0.22160(5) 0.17640(4) 0.02000(10) Uiso d . 1 O
C7 -0.02140(7) 0.23430(7) 0.10700(6) 0.02000(12) Uiso d . 1 C
C8 -0.08500(8) 0.32340(8) 0.04060(6) 0.02000(12) Uiso d . 1 C
H17 -0.1833(13) 0.3037(12) 0.0180(8) 0.020(3) Uiso d . 1 H
H18 -0.0920(12) 0.3990(13) 0.0710(8) 0.020(3) Uiso d . 1 H
Cl1 0.025500(18) 0.341600(17) -0.057800(12) 0.02000(4) Uiso d . 1 Cl
O2 0.09550(6) 0.18120(6) 0.09410(4) 0.02000(11) Uiso d . 1 O

loop_
_atom_type_symbol
_atom_type_description
_atom_type_scat_dispersion_real
_atom_type_scat_dispersion_imag
_atom_type_scat_source
Cu Cu 0.3201 1.2651 'International Tables Vol C Tables 4.2.6.8 and 6.1.1.4'
Cl Cl 0.1484 0.1585 'International Tables Vol C Tables 4.2.6.8 and 6.1.1.4'
O O 0.0106 0.0060 'International Tables Vol C Tables 4.2.6.8 and 6.1.1.4'
N N 0.0061 0.0033 'International Tables Vol C Tables 4.2.6.8 and 6.1.1.4'
C C 0.0033 0.0016 'International Tables Vol C Tables 4.2.6.8 and 6.1.1.4'
H H 0.0000 0.0000 'International Tables Vol C Tables 4.2.6.8 and 6.1.1.4'

loop_
_geom_angle_atom_site_label_1
_geom_angle_atom_site_label_2
_geom_angle_atom_site_label_3
_geom_angle_site_symmetry_1
_geom_angle_site_symmetry_3
_geom_angle
O1 Cu1 O1 4 . 93.66(5)
O1 Cu1 N1 4 . 161.64(3)
O1 Cu1 N1 . . 92.51(4)
O1 Cu1 N1 4 4 92.51(4)
O1 Cu1 N1 . 4 161.64(3)
N1 Cu1 N1 . 4 86.96(5)
C4 N1 C3 . . 109.24(6)
C4 N1 C1 . . 110.21(7)
C3 N1 C1 . . 109.96(7)
C4 N1 Cu1 . . 108.29(6)
C3 N1 Cu1 . . 113.62(5)
C1 N1 Cu1 . . 105.44(6)
N1 C1 C1 . 4 108.87(6)
C7 O1 Cu1 . . 104.16(5)
O2 C7 O1 . . 124.69(8)
O2 C7 C8 . . 123.24(8)
O1 C7 C8 . . 112.07(6)
C7 C8 Cl1 . . 113.45(6)

loop_
_geom_bond_atom_site_label_1
_geom_bond_atom_site_label_2
_geom_bond_site_symmetry_2
_geom_bond_distance
Cu1 O1 4 1.9761(8)
Cu1 O1 . 1.9762(8)
Cu1 N1 . 2.0377(9)
Cu1 N1 4 2.0377(9)
N1 C4 . 1.4786(11)
N1 C3 . 1.4801(14)
N1 C1 . 1.4895(12)
C1 C1 4 1.5096(15)
O1 C7 . 1.2809(10)
C7 O2 . 1.2290(9)
C7 C8 . 1.5268(12)
C8 Cl1 . 1.7795(11)
